data_1543598
loop_
_publ_author_name
'Song, Xiaoning'
'Tian, Shuangquan'
'Zhao, Ziming'
'Zhu, Dongsheng'
'Wang, Mang'

_publ_section_title
;
 Controlled Ring-Opening of Siloxydifluorocyclopropanes for
 Carbocyclization: Synthesis of Difluorocyclopentenones.
;
_journal_issue 14
_journal_name_full 'Organic letters'
_journal_page_first 3414
_journal_page_last 3417
_journal_paper_doi 10.1021/acs.orglett.6b01567
_journal_volume 18
_journal_year 2016
_chemical_formula_moiety 'C13 H11 F3 O S'
_chemical_formula_sum 'C13 H11 F3 O S'
_chemical_formula_weight 272.28
_chemical_name_systematic
;
 ?
;
_space_group_IT_number 14
_symmetry_cell_setting monoclinic
_symmetry_space_group_name_Hall '-P 2ybc'
_symmetry_space_group_name_H-M 'P 1 21/c 1'
_atom_sites_solution_hydrogens geom
_atom_sites_solution_primary direct
_atom_sites_solution_secondary difmap
_audit_creation_method SHELXL-97
_cell_angle_alpha 90.00
_cell_angle_beta 102.167(7)
_cell_angle_gamma 90.00
_cell_formula_units_Z 4
_cell_length_a 12.9390(10)
_cell_length_b 8.2520(8)
_cell_length_c 11.8780(8)
_cell_measurement_reflns_used 1922
_cell_measurement_temperature 293(2)
_cell_measurement_theta_max 29.1869
_cell_measurement_theta_min 2.9415
_cell_volume 1239.76(18)
_computing_cell_refinement 'CrysAlisPro(1.171.35.21) (Agilent Tech., 2012)'
_computing_data_collection 'CrysAlisPro(1.171.35.21) (Agilent Tech., 2012)'
_computing_data_reduction 'CrysAlisPro(1.171.35.21) (Agilent Tech., 2012)'
_computing_structure_refinement 'SHELXL-97 (Sheldrick, 2008)'
_computing_structure_solution 'SHELXS-97 (Sheldrick, 2008)'
_diffrn_ambient_temperature 293(2)
_diffrn_detector_area_resol_mean 10.0
_diffrn_measured_fraction_theta_full 0.994
_diffrn_measured_fraction_theta_max 0.993
_diffrn_measurement_device_type 'Oxford Diffraction Gemini R Ultra'
_diffrn_measurement_method '\w scan'
_diffrn_radiation_monochromator graphite
_diffrn_radiation_source 'fine-focus sealed tube'
_diffrn_radiation_type MoK\a
_diffrn_radiation_wavelength 0.71069
_diffrn_reflns_av_R_equivalents 0.0200
_diffrn_reflns_av_sigmaI/netI 0.0312
_diffrn_reflns_limit_h_max 15
_diffrn_reflns_limit_h_min -13
_diffrn_reflns_limit_k_max 9
_diffrn_reflns_limit_k_min -7
_diffrn_reflns_limit_l_max 14
_diffrn_reflns_limit_l_min -12
_diffrn_reflns_number 4384
_diffrn_reflns_theta_full 25.00
_diffrn_reflns_theta_max 25.33
_diffrn_reflns_theta_min 2.95
_exptl_absorpt_coefficient_mu 0.282
_exptl_absorpt_correction_T_max 0.9562
_exptl_absorpt_correction_T_min 0.9405
_exptl_absorpt_process_details
;
CrysAlis (Oxford Diffraction, 2006)
;
_exptl_crystal_colour yellow
_exptl_crystal_density_diffrn 1.459
_exptl_crystal_density_method 'not measured'
_exptl_crystal_description block
_exptl_crystal_F_000 560
_exptl_crystal_size_max 0.22
_exptl_crystal_size_mid 0.20
_exptl_crystal_size_min 0.16
_refine_diff_density_max 0.192
_refine_diff_density_min -0.282
_refine_diff_density_rms 0.054
_refine_ls_extinction_method none
_refine_ls_goodness_of_fit_ref 1.062
_refine_ls_hydrogen_treatment mixed
_refine_ls_matrix_type full
_refine_ls_number_parameters 163
_refine_ls_number_reflns 2257
_refine_ls_number_restraints 0
_refine_ls_restrained_S_all 1.062
_refine_ls_R_factor_all 0.0577
_refine_ls_R_factor_gt 0.0449
_refine_ls_shift/su_max 0.000
_refine_ls_shift/su_mean 0.000
_refine_ls_structure_factor_coef Fsqd
_refine_ls_weighting_details 'calc w=1/[\s^2^(Fo^2^)+(0.0596P)^2^+0.2534P] where P=(Fo^2^+2Fc^2^)/3'
_refine_ls_weighting_scheme calc
_refine_ls_wR_factor_gt 0.1104
_refine_ls_wR_factor_ref 0.1207
_reflns_number_gt 1771
_reflns_number_total 2257
_reflns_threshold_expression >2\s(I)
_cod_data_source_file ol6b01567_si_002.cif
_cod_data_source_block compound4a
_cod_depositor_comments 'Adding full bibliography for 1543598.cif.'
_cod_original_cell_volume 1239.76(17)
_cod_original_sg_symbol_H-M 'P 21/c'
_cod_database_code 1543598

loop_
_symmetry_equiv_pos_as_xyz
'x, y, z'
'-x, y+1/2, -z+1/2'
'-x, -y, -z'
'x, -y-1/2, z-1/2'

loop_
_atom_site_label
_atom_site_type_symbol
_atom_site_fract_x
_atom_site_fract_y
_atom_site_fract_z
_atom_site_U_iso_or_equiv
_atom_site_adp_type
_atom_site_occupancy
_atom_site_symmetry_multiplicity
_atom_site_calc_flag
_atom_site_refinement_flags
C1 C 0.49944(18) 0.3609(3) 0.29867(18) 0.0516(6) Uani 1 1 d .
C2 C 0.41822(17) 0.4263(3) 0.35967(17) 0.0444(5) Uani 1 1 d .
H2A H 0.4404 0.5293 0.3961 0.053 Uiso 1 1 calc R
H2B H 0.4048 0.3508 0.4176 0.053 Uiso 1 1 calc R
C3 C 0.32195(16) 0.4461(2) 0.26425(16) 0.0392(5) Uani 1 1 d .
C4 C 0.33754(16) 0.3997(2) 0.15918(16) 0.0388(5) Uani 1 1 d .
C5 C 0.44615(16) 0.3483(2) 0.17102(16) 0.0419(5) Uani 1 1 d .
C6 C 0.2409(2) 0.5785(3) 0.44184(19) 0.0637(7) Uani 1 1 d .
H6A H 0.2675 0.4836 0.4869 0.076 Uiso 1 1 calc R
H6B H 0.2957 0.6606 0.4546 0.076 Uiso 1 1 calc R
C7 C 0.1441(2) 0.6416(4) 0.4787(2) 0.0789(8) Uani 1 1 d .
H7A H 0.1617 0.6692 0.5590 0.118 Uiso 1 1 calc R
H7B H 0.0902 0.5597 0.4661 0.118 Uiso 1 1 calc R
H7C H 0.1186 0.7362 0.4344 0.118 Uiso 1 1 calc R
C8 C 0.26295(16) 0.4061(2) 0.04681(15) 0.0408(5) Uani 1 1 d .
C9 C 0.15862(18) 0.3561(3) 0.03196(18) 0.0560(6) Uani 1 1 d .
H9 H 0.1339 0.3183 0.0952 0.067 Uiso 1 1 calc R
C10 C 0.0907(2) 0.3612(4) -0.0743(2) 0.0701(8) Uani 1 1 d .
H10 H 0.0208 0.3274 -0.0836 0.084 Uiso 1 1 calc R
C11 C 0.1292(2) 0.4173(4) -0.16505(18) 0.0684(8) Uani 1 1 d .
C12 C 0.2297(2) 0.4692(3) -0.15566(19) 0.0637(7) Uani 1 1 d .
H12 H 0.2526 0.5081 -0.2197 0.076 Uiso 1 1 calc R
C13 C 0.29780(18) 0.4634(3) -0.04910(18) 0.0495(5) Uani 1 1 d .
H13 H 0.3674 0.4979 -0.0414 0.059 Uiso 1 1 calc R
O1 O 0.49309(12) 0.30224(19) 0.09822(13) 0.0550(4) Uani 1 1 d .
F1 F 0.53595(15) 0.2141(2) 0.33901(12) 0.0946(6) Uani 1 1 d .
F2 F 0.58652(11) 0.4577(2) 0.31242(14) 0.0826(5) Uani 1 1 d .
F3 F 0.06268(14) 0.4215(3) -0.27074(12) 0.1115(7) Uani 1 1 d .
S1 S 0.20641(5) 0.52606(8) 0.28980(5) 0.0561(2) Uani 1 1 d .

loop_
_atom_site_aniso_label
_atom_site_aniso_U_11
_atom_site_aniso_U_22
_atom_site_aniso_U_33
_atom_site_aniso_U_23
_atom_site_aniso_U_13
_atom_site_aniso_U_12
C1 0.0514(14) 0.0538(14) 0.0457(12) 0.0002(10) 0.0014(10) 0.0123(11)
C2 0.0476(13) 0.0475(12) 0.0359(10) -0.0005(9) 0.0040(9) -0.0013(10)
C3 0.0410(12) 0.0396(11) 0.0370(10) 0.0006(8) 0.0083(8) -0.0025(9)
C4 0.0404(11) 0.0404(11) 0.0357(10) 0.0011(8) 0.0081(8) -0.0053(9)
C5 0.0465(12) 0.0390(11) 0.0398(10) -0.0014(9) 0.0080(9) -0.0005(9)
C6 0.0619(16) 0.0843(18) 0.0451(12) -0.0125(12) 0.0119(11) 0.0047(14)
C7 0.0772(19) 0.107(2) 0.0573(14) -0.0165(15) 0.0252(14) 0.0075(17)
C8 0.0410(11) 0.0475(11) 0.0343(10) -0.0023(9) 0.0089(8) -0.0012(9)
C9 0.0474(13) 0.0815(17) 0.0404(11) -0.0026(11) 0.0121(9) -0.0149(12)
C10 0.0439(14) 0.111(2) 0.0532(14) -0.0133(14) 0.0052(11) -0.0162(14)
C11 0.0506(15) 0.117(2) 0.0343(11) -0.0090(13) 0.0010(10) 0.0103(14)
C12 0.0585(16) 0.097(2) 0.0376(12) 0.0097(12) 0.0155(11) 0.0112(14)
C13 0.0409(12) 0.0661(15) 0.0428(11) 0.0032(10) 0.0121(9) 0.0005(10)
O1 0.0527(10) 0.0651(10) 0.0495(8) -0.0037(7) 0.0159(7) 0.0102(8)
F1 0.1314(16) 0.0883(12) 0.0573(8) 0.0064(8) 0.0043(9) 0.0645(11)
F2 0.0405(8) 0.1317(14) 0.0732(10) -0.0285(9) 0.0068(7) -0.0133(8)
F3 0.0683(11) 0.215(2) 0.0417(8) -0.0074(10) -0.0096(7) 0.0126(13)
S1 0.0453(4) 0.0832(5) 0.0404(3) -0.0069(3) 0.0099(2) 0.0083(3)

loop_
_atom_type_symbol
_atom_type_description
_atom_type_scat_dispersion_real
_atom_type_scat_dispersion_imag
_atom_type_scat_source
C C 0.0033 0.0016 'International Tables Vol C Tables 4.2.6.8 and 6.1.1.4'
H H 0.0000 0.0000 'International Tables Vol C Tables 4.2.6.8 and 6.1.1.4'
O O 0.0106 0.0060 'International Tables Vol C Tables 4.2.6.8 and 6.1.1.4'
F F 0.0171 0.0103 'International Tables Vol C Tables 4.2.6.8 and 6.1.1.4'
S S 0.1246 0.1234 'International Tables Vol C Tables 4.2.6.8 and 6.1.1.4'

loop_
_geom_angle_atom_site_label_1
_geom_angle_atom_site_label_2
_geom_angle_atom_site_label_3
_geom_angle
F1 C1 F2 105.4(2)
F1 C1 C2 112.33(19)
F2 C1 C2 112.21(18)
F1 C1 C5 109.92(18)
F2 C1 C5 110.31(18)
C2 C1 C5 106.75(17)
C1 C2 C3 103.21(16)
C1 C2 H2A 111.1
C3 C2 H2A 111.1
C1 C2 H2B 111.1
C3 C2 H2B 111.1
H2A C2 H2B 109.1
C4 C3 C2 113.62(18)
C4 C3 S1 124.94(16)
C2 C3 S1 121.41(14)
C3 C4 C5 108.81(18)
C3 C4 C8 128.69(19)
C5 C4 C8 122.41(17)
O1 C5 C4 129.98(19)
O1 C5 C1 122.5(2)
C4 C5 C1 107.57(17)
C7 C6 S1 109.05(19)
C7 C6 H6A 109.9
S1 C6 H6A 109.9
C7 C6 H6B 109.9
S1 C6 H6B 109.9
H6A C6 H6B 108.3
C6 C7 H7A 109.5
C6 C7 H7B 109.5
H7A C7 H7B 109.5
C6 C7 H7C 109.5
H7A C7 H7C 109.5
H7B C7 H7C 109.5
C9 C8 C13 118.10(19)
C9 C8 C4 122.58(18)
C13 C8 C4 119.32(18)
C10 C9 C8 121.6(2)
C10 C9 H9 119.2
C8 C9 H9 119.2
C11 C10 C9 117.8(2)
C11 C10 H10 121.1
C9 C10 H10 121.1
C12 C11 C10 123.3(2)
C12 C11 F3 118.5(2)
C10 C11 F3 118.2(2)
C11 C12 C13 118.8(2)
C11 C12 H12 120.6
C13 C12 H12 120.6
C12 C13 C8 120.4(2)
C12 C13 H13 119.8
C8 C13 H13 119.8
C3 S1 C6 103.09(11)

loop_
_geom_bond_atom_site_label_1
_geom_bond_atom_site_label_2
_geom_bond_distance
C1 F1 1.351(3)
C1 F2 1.363(3)
C1 C2 1.497(3)
C1 C5 1.531(3)
C2 C3 1.506(3)
C2 H2A 0.9700
C2 H2B 0.9700
C3 C4 1.361(3)
C3 S1 1.719(2)
C4 C5 1.446(3)
C4 C8 1.474(3)
C5 O1 1.217(2)
C6 C7 1.504(4)
C6 S1 1.819(2)
C6 H6A 0.9700
C6 H6B 0.9700
C7 H7A 0.9600
C7 H7B 0.9600
C7 H7C 0.9600
C8 C9 1.387(3)
C8 C13 1.393(3)
C9 C10 1.378(3)
C9 H9 0.9300
C10 C11 1.361(4)
C10 H10 0.9300
C11 C12 1.351(4)
C11 F3 1.365(3)
C12 C13 1.382(3)
C12 H12 0.9300
C13 H13 0.9300

loop_
_geom_torsion_atom_site_label_1
_geom_torsion_atom_site_label_2
_geom_torsion_atom_site_label_3
_geom_torsion_atom_site_label_4
_geom_torsion
F1 C1 C2 C3 -119.94(19)
F2 C1 C2 C3 121.57(19)
C5 C1 C2 C3 0.6(2)
C1 C2 C3 C4 0.7(2)
C1 C2 C3 S1 -177.58(15)
C2 C3 C4 C5 -1.7(2)
S1 C3 C4 C5 176.45(15)
C2 C3 C4 C8 -178.15(19)
S1 C3 C4 C8 0.0(3)
C3 C4 C5 O1 -177.8(2)
C8 C4 C5 O1 -1.1(3)
C3 C4 C5 C1 2.0(2)
C8 C4 C5 C1 178.73(18)
F1 C1 C5 O1 -59.7(3)
F2 C1 C5 O1 56.0(3)
C2 C1 C5 O1 178.2(2)
F1 C1 C5 C4 120.5(2)
F2 C1 C5 C4 -123.77(19)
C2 C1 C5 C4 -1.6(2)
C3 C4 C8 C9 -45.1(3)
C5 C4 C8 C9 138.9(2)
C3 C4 C8 C13 135.4(2)
C5 C4 C8 C13 -40.6(3)
C13 C8 C9 C10 0.5(4)
C4 C8 C9 C10 -179.1(2)
C8 C9 C10 C11 -0.1(4)
C9 C10 C11 C12 -0.7(5)
C9 C10 C11 F3 179.5(3)
C10 C11 C12 C13 0.9(5)
F3 C11 C12 C13 -179.2(2)
C11 C12 C13 C8 -0.5(4)
C9 C8 C13 C12 -0.2(3)
C4 C8 C13 C12 179.4(2)
C4 C3 S1 C6 -175.01(18)
C2 C3 S1 C6 3.0(2)
C7 C6 S1 C3 -176.6(2)
